data_8102157
loop_
_publ_author_name
'Wang, Chun-Yan'
'Zhang, Zun-Ting'
'Chang, Yong'

_publ_section_title
;
Crystal structure of 5',6,8-tribromo-2,3,4'-trimethoxy-7-hydroxylisoflavanone, 
C~18~H~15~Br~3~O~6~
;
_journal_issue 3
_journal_name_full 'Zeitschrift f\"ur Kristallographie - New Crystal Structures'
_journal_page_first 295
_journal_page_last 296
_journal_volume 222
_journal_year 2007
_chemical_formula_moiety 'C18 H15 Br3 O6'
_chemical_formula_sum 'C18 H15 Br3 O6'
_chemical_formula_weight 567.03
_chemical_melting_point 509
_chemical_name_systematic
; 
5',6,8-tribromo-2,3,4'-trimethoxy-7-hydroxylisoflavanone
;
_space_group_IT_number 14
_symmetry_cell_setting monoclinic
_symmetry_space_group_name_Hall '-P 2yn'
_symmetry_space_group_name_H-M 'P 1 21/n 1'
_atom_sites_solution_hydrogens geom
_atom_sites_solution_primary direct
_atom_sites_solution_secondary difmap
_audit_creation_method SHELXL-97
_cell_angle_alpha 90.00
_cell_angle_beta 90.386(2)
_cell_angle_gamma 90.00
_cell_formula_units_Z 4
_cell_length_a 10.6419(13)
_cell_length_b 8.8592(11)
_cell_length_c 20.660(3)
_cell_measurement_reflns_used 2612
_cell_measurement_temperature 296(2)
_cell_measurement_theta_max 23.43
_cell_measurement_theta_min 2.50
_cell_volume 1947.8(4)
_computing_structure_refinement 'SHELXL-97 (Sheldrick, 1997)'
_computing_structure_solution 'SHELXS-97 (Sheldrick, 1990)'
_diffrn_ambient_temperature 296(2)
_diffrn_measured_fraction_theta_full 0.999
_diffrn_measured_fraction_theta_max 0.999
_diffrn_measurement_device_type 'Bruker SMART CCD'
_diffrn_measurement_method phi/omega
_diffrn_radiation_monochromator graphite
_diffrn_radiation_source 'fine-focus sealed tube'
_diffrn_radiation_type MoK\a
_diffrn_radiation_wavelength 0.71073
_diffrn_reflns_av_R_equivalents 0.0332
_diffrn_reflns_av_sigmaI/netI 0.0386
_diffrn_reflns_limit_h_max 12
_diffrn_reflns_limit_h_min -11
_diffrn_reflns_limit_k_max 10
_diffrn_reflns_limit_k_min -10
_diffrn_reflns_limit_l_max 24
_diffrn_reflns_limit_l_min -15
_diffrn_reflns_number 9686
_diffrn_reflns_theta_full 25.10
_diffrn_reflns_theta_max 25.10
_diffrn_reflns_theta_min 1.97
_diffrn_standards_decay_% 0
_diffrn_standards_interval_count 100
_diffrn_standards_number 0
_exptl_absorpt_coefficient_mu 6.245
_exptl_absorpt_correction_T_max 0.5611
_exptl_absorpt_correction_T_min 0.1890
_exptl_absorpt_correction_type multi-scan
_exptl_absorpt_process_details 'sadabs; Bruker, 1999'
_exptl_crystal_colour colorless
_exptl_crystal_density_diffrn 1.934
_exptl_crystal_density_method 'not measured'
_exptl_crystal_description block
_exptl_crystal_F_000 1104
_exptl_crystal_size_max 0.28
_exptl_crystal_size_mid 0.23
_exptl_crystal_size_min 0.09
_refine_diff_density_max 0.591
_refine_diff_density_min -0.717
_refine_diff_density_rms 0.080
_refine_ls_extinction_method none
_refine_ls_goodness_of_fit_ref 1.046
_refine_ls_hydrogen_treatment constr
_refine_ls_matrix_type full
_refine_ls_number_parameters 251
_refine_ls_number_reflns 3472
_refine_ls_number_restraints 1
_refine_ls_restrained_S_all 1.045
_refine_ls_R_factor_all 0.0467
_refine_ls_R_factor_gt 0.0312
_refine_ls_shift/su_max 0.001
_refine_ls_shift/su_mean 0.000
_refine_ls_structure_factor_coef Fsqd
_refine_ls_weighting_details 'calc w=1/[\s^2^(Fo^2^)+(0.0376P)^2^+0.0000P] where P=(Fo^2^+2Fc^2^)/3'
_refine_ls_weighting_scheme calc
_refine_ls_wR_factor_gt 0.0706
_refine_ls_wR_factor_ref 0.0748
_reflns_number_gt 2689
_reflns_number_total 3472
_reflns_threshold_expression >2sigma(I)
_cod_data_source_file 1267-2052.cff
_cod_data_source_block wangcy0407
_cod_original_cell_volume 1947.7(4)
_cod_original_sg_symbol_H-M P12(1)/n1
_cod_database_code 8102157

loop_
_symmetry_equiv_pos_as_xyz
'x, y, z'
'-x+1/2, y+1/2, -z+1/2'
'-x, -y, -z'
'x-1/2, -y-1/2, z-1/2'

loop_
_atom_site_label
_atom_site_type_symbol
_atom_site_fract_x
_atom_site_fract_y
_atom_site_fract_z
_atom_site_U_iso_or_equiv
_atom_site_adp_type
_atom_site_occupancy
_atom_site_symmetry_multiplicity
_atom_site_Wyckoff_symbol
_atom_site_calc_flag
_atom_site_refinement_flags
_atom_site_disorder_assembly
_atom_site_disorder_group
Br2 Br 0.18493(4) 1.08649(4) 0.442015(17) 0.04611(13) Uani 1 4 e d . . .
Br3 Br 0.84371(4) 0.27830(4) 0.38762(2) 0.05771(15) Uani 1 4 e d . . .
C12 C 0.8440(3) 0.4919(3) 0.39320(15) 0.0338(8) Uani 1 4 e d . . .
Br1 Br 0.08257(4) 0.80958(6) 0.20073(2) 0.06930(17) Uani 1 4 e d . . .
O4 O 0.6420(2) 0.9692(2) 0.34875(10) 0.0321(5) Uani 1 4 e d . . .
C14 C 0.9531(3) 0.7218(4) 0.41380(17) 0.0395(9) Uani 1 4 e d . . .
H14 H 1.0253 0.7739 0.4260 0.047 Uiso 1 4 e calc R . .
O6 O 1.0579(2) 0.4771(3) 0.42098(14) 0.0557(7) Uani 1 4 e d . . .
C13 C 0.9554(3) 0.5652(4) 0.40947(16) 0.0367(8) Uani 1 4 e d . . .
O1 O 0.0436(2) 1.0098(3) 0.32305(10) 0.0387(6) Uani 1 4 e d . . .
H1 H 0.0193 1.0294 0.2863 0.058 Uiso 1 4 e calc R . .
C9 C 0.3581(3) 0.9045(3) 0.37250(14) 0.0278(7) Uani 1 4 e d . . .
O2 O 0.43407(19) 0.9364(2) 0.42406(9) 0.0299(5) Uani 1 4 e d . . .
C7 C 0.1572(3) 0.9440(3) 0.32042(15) 0.0285(7) Uani 1 4 e d . . .
C3 C 0.5239(3) 0.7504(3) 0.32001(14) 0.0271(7) Uani 1 4 e d . . .
C15 C 0.8439(3) 0.8002(4) 0.40005(15) 0.0342(8) Uani 1 4 e d . . .
H15 H 0.8443 0.9050 0.4027 0.041 Uiso 1 4 e calc R . .
C10 C 0.7337(3) 0.7269(3) 0.38237(14) 0.0260(7) Uani 1 4 e d . . .
C6 C 0.1965(3) 0.8528(4) 0.26906(16) 0.0367(8) Uani 1 4 e d . . .
C11 C 0.7361(3) 0.5697(3) 0.38011(15) 0.0325(8) Uani 1 4 e d . . .
H11 H 0.6631 0.5171 0.3695 0.039 Uiso 1 4 e calc R . .
C8 C 0.2388(3) 0.9664(3) 0.37209(14) 0.0292(7) Uani 1 4 e d . . .
C2 C 0.6150(3) 0.8189(3) 0.36962(14) 0.0261(7) Uani 1 4 e d . . .
C4 C 0.3972(3) 0.8149(3) 0.32077(15) 0.0303(7) Uani 1 4 e d . . .
C5 C 0.3146(3) 0.7910(4) 0.26934(16) 0.0369(8) Uani 1 4 e d . . .
H5 H 0.3399 0.7321 0.2345 0.044 Uiso 1 4 e calc R . .
O5 O 0.5077(2) 0.7008(2) 0.45534(10) 0.0342(5) Uani 1 4 e d . . .
C1 C 0.5435(3) 0.8425(3) 0.43293(14) 0.0277(7) Uani 1 4 e d . . .
H2 H 0.5997 0.8896 0.4648 0.033 Uiso 1 4 e calc R . .
O3 O 0.5577(2) 0.6571(3) 0.28058(10) 0.0384(6) Uani 1 4 e d . . .
C17 C 0.6901(4) 0.9829(4) 0.28465(17) 0.0487(10) Uani 1 4 e d . . .
H17A H 0.7571 0.9117 0.2787 0.073 Uiso 1 4 e calc R . .
H17B H 0.7213 1.0834 0.2782 0.073 Uiso 1 4 e calc R . .
H17C H 0.6242 0.9627 0.2539 0.073 Uiso 1 4 e calc R . .
C18 C 1.1755(4) 0.5483(5) 0.4292(2) 0.0715(13) Uani 1 4 e d . . .
H18A H 1.1973 0.6007 0.3902 0.107 Uiso 1 4 e calc R . .
H18B H 1.2384 0.4736 0.4387 0.107 Uiso 1 4 e calc R . .
H18C H 1.1710 0.6189 0.4644 0.107 Uiso 1 4 e calc R . .
C16 C 0.4656(4) 0.7012(4) 0.52074(18) 0.0597(12) Uani 1 4 e d . . .
H16A H 0.5309 0.7401 0.5484 0.090 Uiso 1 4 e calc R . .
H16B H 0.4452 0.6001 0.5336 0.090 Uiso 1 4 e calc R . .
H16C H 0.3923 0.7638 0.5242 0.090 Uiso 1 4 e calc R . .

loop_
_atom_site_aniso_label
_atom_site_aniso_U_11
_atom_site_aniso_U_22
_atom_site_aniso_U_33
_atom_site_aniso_U_23
_atom_site_aniso_U_13
_atom_site_aniso_U_12
Br2 0.0380(2) 0.0607(3) 0.0396(2) -0.01648(17) -0.00150(16) 0.01580(18)
Br3 0.0670(3) 0.0318(2) 0.0743(3) -0.00353(18) 0.0013(2) 0.01043(19)
C12 0.038(2) 0.0297(17) 0.0335(19) 0.0002(14) 0.0038(15) 0.0029(16)
Br1 0.0564(3) 0.0897(3) 0.0614(3) -0.0337(2) -0.0346(2) 0.0271(2)
O4 0.0360(15) 0.0277(11) 0.0327(13) 0.0024(9) 0.0014(10) -0.0024(10)
C14 0.027(2) 0.045(2) 0.047(2) 0.0010(16) -0.0028(16) -0.0044(16)
O6 0.0339(17) 0.0503(16) 0.083(2) 0.0099(14) -0.0035(13) 0.0095(13)
C13 0.026(2) 0.044(2) 0.040(2) 0.0025(15) 0.0014(15) 0.0084(16)
O1 0.0325(15) 0.0469(14) 0.0368(14) 0.0065(12) -0.0019(11) 0.0111(11)
C9 0.0292(19) 0.0293(16) 0.0248(17) 0.0005(13) -0.0013(14) 0.0001(14)
O2 0.0248(13) 0.0372(12) 0.0277(12) -0.0074(9) -0.0061(9) 0.0070(10)
C7 0.0254(19) 0.0304(17) 0.0296(18) 0.0049(14) -0.0021(14) 0.0025(14)
C3 0.0273(19) 0.0283(17) 0.0258(17) 0.0005(13) 0.0028(14) -0.0001(14)
C15 0.030(2) 0.0346(18) 0.038(2) -0.0022(15) 0.0024(15) -0.0009(16)
C10 0.0256(19) 0.0301(16) 0.0221(16) -0.0019(13) 0.0006(13) -0.0029(14)
C6 0.036(2) 0.0416(19) 0.0324(19) -0.0046(15) -0.0131(15) 0.0042(16)
C11 0.030(2) 0.0342(18) 0.0338(19) -0.0015(14) 0.0004(15) -0.0013(15)
C8 0.029(2) 0.0306(17) 0.0279(18) -0.0018(13) 0.0020(14) 0.0014(15)
C2 0.0256(18) 0.0263(16) 0.0263(17) -0.0024(13) 0.0015(13) -0.0008(14)
C4 0.030(2) 0.0305(17) 0.0304(18) -0.0064(14) -0.0048(14) -0.0003(14)
C5 0.036(2) 0.0411(19) 0.034(2) -0.0120(15) -0.0076(16) 0.0080(17)
O5 0.0364(14) 0.0329(13) 0.0333(13) 0.0029(10) 0.0055(10) 0.0002(10)
C1 0.0248(19) 0.0314(17) 0.0269(17) -0.0039(13) -0.0049(13) -0.0005(14)
O3 0.0333(14) 0.0467(14) 0.0351(13) -0.0169(11) -0.0026(10) 0.0063(11)
C17 0.052(3) 0.052(2) 0.042(2) 0.0082(17) 0.0052(19) -0.0109(19)
C18 0.037(3) 0.075(3) 0.103(4) 0.008(3) -0.007(2) 0.009(2)
C16 0.075(3) 0.063(3) 0.042(2) 0.0083(19) 0.019(2) -0.008(2)

loop_
_atom_type_symbol
_atom_type_description
_atom_type_scat_dispersion_real
_atom_type_scat_dispersion_imag
_atom_type_scat_source
C C 0.0033 0.0016 'International Tables Vol C Tables 4.2.6.8 and 6.1.1.4'
H H 0.0000 0.0000 'International Tables Vol C Tables 4.2.6.8 and 6.1.1.4'
O O 0.0106 0.0060 'International Tables Vol C Tables 4.2.6.8 and 6.1.1.4'
Br Br -0.2901 2.4595 'International Tables Vol C Tables 4.2.6.8 and 6.1.1.4'

loop_
_geom_angle_atom_site_label_1
_geom_angle_atom_site_label_2
_geom_angle_atom_site_label_3
_geom_angle
_geom_angle_site_symmetry_1
_geom_angle_site_symmetry_3
_geom_angle_publ_flag
C11 C12 C13 121.8(3) . . ?
C11 C12 Br3 119.4(3) . . ?
C13 C12 Br3 118.8(3) . . ?
C17 O4 C2 115.7(2) . . ?
C15 C14 C13 120.2(3) . . ?
C15 C14 H14 119.9 . . ?
C13 C14 H14 119.9 . . ?
C13 O6 C18 118.3(3) . . ?
O6 C13 C14 125.1(3) . . ?
O6 C13 C12 117.1(3) . . ?
C14 C13 C12 117.7(3) . . ?
C7 O1 H1 109.5 . . ?
O2 C9 C8 117.6(3) . . ?
O2 C9 C4 122.5(3) . . ?
C8 C9 C4 119.9(3) . . ?
C9 O2 C1 117.0(2) . . ?
O1 C7 C8 117.8(3) . . ?
O1 C7 C6 123.7(3) . . ?
C8 C7 C6 118.5(3) . . ?
O3 C3 C4 123.3(3) . . ?
O3 C3 C2 121.9(3) . . ?
C4 C3 C2 114.6(2) . . ?
C14 C15 C10 121.8(3) . . ?
C14 C15 H15 119.1 . . ?
C10 C15 H15 119.1 . . ?
C15 C10 C11 117.5(3) . . ?
C15 C10 C2 119.5(3) . . ?
C11 C10 C2 123.0(3) . . ?
C5 C6 C7 120.4(3) . . ?
C5 C6 Br1 120.3(2) . . ?
C7 C6 Br1 119.2(3) . . ?
C12 C11 C10 120.9(3) . . ?
C12 C11 H11 119.6 . . ?
C10 C11 H11 119.6 . . ?
C9 C8 C7 121.2(3) . . ?
C9 C8 Br2 120.2(2) . . ?
C7 C8 Br2 118.6(2) . . ?
O4 C2 C10 112.5(2) . . ?
O4 C2 C1 103.5(2) . . ?
C10 C2 C1 109.9(2) . . ?
O4 C2 C3 107.2(2) . . ?
C10 C2 C3 115.1(2) . . ?
C1 C2 C3 108.0(3) . . ?
C5 C4 C9 118.7(3) . . ?
C5 C4 C3 120.6(3) . . ?
C9 C4 C3 120.6(3) . . ?
C6 C5 C4 121.1(3) . . ?
C6 C5 H5 119.4 . . ?
C4 C5 H5 119.4 . . ?
C1 O5 C16 113.6(2) . . ?
O5 C1 O2 109.9(2) . . ?
O5 C1 C2 107.4(2) . . ?
O2 C1 C2 112.1(2) . . ?
O5 C1 H2 109.1 . . ?
O2 C1 H2 109.1 . . ?
C2 C1 H2 109.1 . . ?
O4 C17 H17A 109.5 . . ?
O4 C17 H17B 109.5 . . ?
H17A C17 H17B 109.5 . . ?
O4 C17 H17C 109.5 . . ?
H17A C17 H17C 109.5 . . ?
H17B C17 H17C 109.5 . . ?
O6 C18 H18A 109.5 . . ?
O6 C18 H18B 109.5 . . ?
H18A C18 H18B 109.5 . . ?
O6 C18 H18C 109.5 . . ?
H18A C18 H18C 109.5 . . ?
H18B C18 H18C 109.5 . . ?
O5 C16 H16A 109.5 . . ?
O5 C16 H16B 109.5 . . ?
H16A C16 H16B 109.5 . . ?
O5 C16 H16C 109.5 . . ?
H16A C16 H16C 109.5 . . ?
H16B C16 H16C 109.5 . . ?

loop_
_geom_bond_atom_site_label_1
_geom_bond_atom_site_label_2
_geom_bond_distance
_geom_bond_site_symmetry_2
_geom_bond_publ_flag
Br2 C8 1.886(3) . ?
Br3 C12 1.896(3) . ?
C12 C11 1.365(5) . ?
C12 C13 1.391(5) . ?
Br1 C6 1.894(3) . ?
O4 C17 1.428(4) . ?
O4 C2 1.429(3) . ?
C14 C15 1.382(5) . ?
C14 C13 1.391(5) . ?
C14 H14 0.9300 . ?
O6 C13 1.360(4) . ?
O6 C18 1.411(5) . ?
O1 C7 1.343(4) . ?
O1 H1 0.8200 . ?
C9 O2 1.363(4) . ?
C9 C8 1.383(4) . ?
C9 C4 1.397(4) . ?
O2 C1 1.442(4) . ?
C7 C8 1.386(4) . ?
C7 C6 1.400(4) . ?
C3 O3 1.217(3) . ?
C3 C4 1.465(5) . ?
C3 C2 1.532(4) . ?
C15 C10 1.388(5) . ?
C15 H15 0.9300 . ?
C10 C11 1.393(4) . ?
C10 C2 1.524(4) . ?
C6 C5 1.370(5) . ?
C11 H11 0.9300 . ?
C2 C1 1.532(4) . ?
C4 C5 1.391(5) . ?
C5 H5 0.9300 . ?
O5 C1 1.392(3) . ?
O5 C16 1.426(4) . ?
C1 H2 0.9800 . ?
C17 H17A 0.9600 . ?
C17 H17B 0.9600 . ?
C17 H17C 0.9600 . ?
C18 H18A 0.9600 . ?
C18 H18B 0.9600 . ?
C18 H18C 0.9600 . ?
C16 H16A 0.9600 . ?
C16 H16B 0.9600 . ?
C16 H16C 0.9600 . ?

loop_
_geom_torsion_atom_site_label_1
_geom_torsion_atom_site_label_2
_geom_torsion_atom_site_label_3
_geom_torsion_atom_site_label_4
_geom_torsion
_geom_torsion_site_symmetry_1
_geom_torsion_site_symmetry_2
_geom_torsion_site_symmetry_3
_geom_torsion_site_symmetry_4
_geom_torsion_publ_flag
C18 O6 C13 C14 -9.3(5) . . . . ?
C18 O6 C13 C12 171.9(3) . . . . ?
C15 C14 C13 O6 179.0(3) . . . . ?
C15 C14 C13 C12 -2.2(5) . . . . ?
C11 C12 C13 O6 -179.4(3) . . . . ?
Br3 C12 C13 O6 -0.6(4) . . . . ?
C11 C12 C13 C14 1.7(5) . . . . ?
Br3 C12 C13 C14 -179.5(2) . . . . ?
C8 C9 O2 C1 164.2(3) . . . . ?
C4 C9 O2 C1 -16.7(4) . . . . ?
C13 C14 C15 C10 0.7(5) . . . . ?
C14 C15 C10 C11 1.2(5) . . . . ?
C14 C15 C10 C2 178.3(3) . . . . ?
O1 C7 C6 C5 179.1(3) . . . . ?
C8 C7 C6 C5 -1.9(5) . . . . ?
O1 C7 C6 Br1 -3.2(4) . . . . ?
C8 C7 C6 Br1 175.8(2) . . . . ?
C13 C12 C11 C10 0.2(5) . . . . ?
Br3 C12 C11 C10 -178.6(2) . . . . ?
C15 C10 C11 C12 -1.7(4) . . . . ?
C2 C10 C11 C12 -178.6(3) . . . . ?
O2 C9 C8 C7 177.7(3) . . . . ?
C4 C9 C8 C7 -1.4(5) . . . . ?
O2 C9 C8 Br2 -1.3(4) . . . . ?
C4 C9 C8 Br2 179.6(2) . . . . ?
O1 C7 C8 C9 -178.9(3) . . . . ?
C6 C7 C8 C9 2.1(5) . . . . ?
O1 C7 C8 Br2 0.1(4) . . . . ?
C6 C7 C8 Br2 -178.9(2) . . . . ?
C17 O4 C2 C10 71.7(3) . . . . ?
C17 O4 C2 C1 -169.7(3) . . . . ?
C17 O4 C2 C3 -55.7(3) . . . . ?
C15 C10 C2 O4 27.0(4) . . . . ?
C11 C10 C2 O4 -156.1(3) . . . . ?
C15 C10 C2 C1 -87.7(3) . . . . ?
C11 C10 C2 C1 89.2(3) . . . . ?
C15 C10 C2 C3 150.1(3) . . . . ?
C11 C10 C2 C3 -33.0(4) . . . . ?
O3 C3 C2 O4 105.3(3) . . . . ?
C4 C3 C2 O4 -70.0(3) . . . . ?
O3 C3 C2 C10 -20.6(4) . . . . ?
C4 C3 C2 C10 164.1(3) . . . . ?
O3 C3 C2 C1 -143.8(3) . . . . ?
C4 C3 C2 C1 40.9(3) . . . . ?
O2 C9 C4 C5 -178.5(3) . . . . ?
C8 C9 C4 C5 0.6(5) . . . . ?
O2 C9 C4 C3 0.1(5) . . . . ?
C8 C9 C4 C3 179.1(3) . . . . ?
O3 C3 C4 C5 -10.9(5) . . . . ?
C2 C3 C4 C5 164.4(3) . . . . ?
O3 C3 C4 C9 170.6(3) . . . . ?
C2 C3 C4 C9 -14.1(4) . . . . ?
C7 C6 C5 C4 1.1(5) . . . . ?
Br1 C6 C5 C4 -176.5(3) . . . . ?
C9 C4 C5 C6 -0.4(5) . . . . ?
C3 C4 C5 C6 -179.0(3) . . . . ?
C16 O5 C1 O2 -71.3(3) . . . . ?
C16 O5 C1 C2 166.5(3) . . . . ?
C9 O2 C1 O5 -73.1(3) . . . . ?
C9 O2 C1 C2 46.3(3) . . . . ?
O4 C2 C1 O5 177.1(2) . . . . ?
C10 C2 C1 O5 -62.5(3) . . . . ?
C3 C2 C1 O5 63.7(3) . . . . ?
O4 C2 C1 O2 56.4(3) . . . . ?
C10 C2 C1 O2 176.7(2) . . . . ?
C3 C2 C1 O2 -57.0(3) . . . . ?
